data_7704775
loop_
_publ_author_name
'Hummel, Thorsten'
'Leis, Wolfgang'
'Eckhardt, Aaron'
'Str\"obele, Markus'
'Enseling, David'
'J\"ustel, Thomas'
'Meyer, Hans-J\"urgen'

_publ_section_title
;
 Energy transfer in supramolecular
 [Crypt-RE]-[W<sub>6</sub>I<sub>14</sub>] solids.
;
_journal_issue 28
_journal_name_full 'Dalton transactions (Cambridge, England : 2003)'
_journal_page_first 9795
_journal_page_last 9803
_journal_paper_doi 10.1039/d0dt01705a
_journal_volume 49
_journal_year 2020
_chemical_formula_moiety 'C38.46 H78.09 Cs2 I14 N4 O13.40 W6'
_chemical_formula_sum 'C38.45 H78.08 Cs2 I14 N4 O13.4 W6'
_chemical_formula_weight 3956.52
_space_group_crystal_system triclinic
_space_group_IT_number 2
_space_group_name_Hall '-P 1'
_space_group_name_H-M_alt 'P -1'
_atom_sites_solution_hydrogens mixed
_atom_sites_solution_primary direct
_atom_sites_solution_secondary difmap
_audit_block_doi 10.5517/ccdc.csd.cc2315mz
_audit_creation_method SHELXL-2014/7
_audit_update_record
;
2019-07-01 deposited with the CCDC.	2020-06-30 downloaded from the CCDC.
;
_cell_angle_alpha 72.954(3)
_cell_angle_beta 87.373(3)
_cell_angle_gamma 59.816(2)
_cell_formula_units_Z 2
_cell_length_a 14.8492(4)
_cell_length_b 15.1634(5)
_cell_length_c 22.2020(8)
_cell_measurement_reflns_used 17545
_cell_measurement_temperature 293(2)
_cell_measurement_theta_max 25.500
_cell_measurement_theta_min 2.690
_cell_volume 4100.2(3)
_computing_cell_refinement 'Stoe IPDS Software'
_computing_data_collection 'Stoe IPDS Software'
_computing_data_reduction 'Stoe IPDS Software'
_computing_structure_refinement 'SHELXL-2014/7 (Sheldrick, 2014)'
_computing_structure_solution 'SHELXS-97 (Sheldrick 2008)'
_diffrn_ambient_temperature 293(2)
_diffrn_measured_fraction_theta_full 0.487
_diffrn_measured_fraction_theta_max 0.494
_diffrn_measurement_device_type 'STOE IPDS I'
_diffrn_measurement_method Oscillation
_diffrn_radiation_source 'fine-focus sealed tube'
_diffrn_radiation_type MoK\a
_diffrn_radiation_wavelength 0.71073
_diffrn_reflns_av_R_equivalents 0.0753
_diffrn_reflns_av_unetI/netI 0.0534
_diffrn_reflns_Laue_measured_fraction_full 0.487
_diffrn_reflns_Laue_measured_fraction_max 0.494
_diffrn_reflns_limit_h_max 17
_diffrn_reflns_limit_h_min -17
_diffrn_reflns_limit_k_max 18
_diffrn_reflns_limit_k_min -18
_diffrn_reflns_limit_l_max 26
_diffrn_reflns_limit_l_min -26
_diffrn_reflns_number 17545
_diffrn_reflns_point_group_measured_fraction_full 0.487
_diffrn_reflns_point_group_measured_fraction_max 0.494
_diffrn_reflns_theta_full 25.242
_diffrn_reflns_theta_max 25.500
_diffrn_reflns_theta_min 2.690
_exptl_absorpt_coefficient_mu 14.574
_exptl_absorpt_correction_T_max 0.1501
_exptl_absorpt_correction_T_min 0.0627
_exptl_absorpt_correction_type numerical
_exptl_absorpt_process_details 'X-Red / X-Shape'
_exptl_crystal_colour yellow
_exptl_crystal_density_diffrn 3.205
_exptl_crystal_description prism
_exptl_crystal_F_000 3480
_exptl_crystal_size_max 0.170
_exptl_crystal_size_mid 0.06
_exptl_crystal_size_min 0.06
_refine_diff_density_max 1.072
_refine_diff_density_min -1.056
_refine_diff_density_rms 0.182
_refine_ls_extinction_method none
_refine_ls_goodness_of_fit_ref 1.047
_refine_ls_hydrogen_treatment constr
_refine_ls_matrix_type full
_refine_ls_number_parameters 714
_refine_ls_number_reflns 7542
_refine_ls_number_restraints 246
_refine_ls_restrained_S_all 1.033
_refine_ls_R_factor_all 0.0769
_refine_ls_R_factor_gt 0.0477
_refine_ls_shift/su_max 0.000
_refine_ls_shift/su_mean 0.000
_refine_ls_structure_factor_coef Fsqd
_refine_ls_weighting_details 'w=1/[\s^2^(Fo^2^)+(0.0555P)^2^+40.8163P] where P=(Fo^2^+2Fc^2^)/3'
_refine_ls_weighting_scheme calc
_refine_ls_wR_factor_gt 0.1052
_refine_ls_wR_factor_ref 0.1204
_reflns_Friedel_coverage 0.000
_reflns_number_gt 5489
_reflns_number_total 7542
_reflns_threshold_expression 'I > 2\s(I)'
_cod_data_source_file d0dt01705a2.cif
_cod_data_source_block CsKrypt3
_cod_depositor_comments 'Adding full bibliography for 7704770--7704776.cif.'
_cod_original_cell_volume 4100.2(2)
_cod_original_formula_sum 'C38.45 H78.08 Cs2 I14 N4 O13.40 W6'
_cod_database_code 7704775
_shelx_shelxl_version_number 2014/7
_shelx_space_group_comment
;
The symmetry employed for this shelxl refinement is uniquely defined
by the following loop, which should always be used as a source of
symmetry information in preference to the above space-group names.
They are only intended as comments.
;

loop_
_space_group_symop_operation_xyz
'x, y, z'
'-x, -y, -z'

loop_
_atom_site_label
_atom_site_type_symbol
_atom_site_fract_x
_atom_site_fract_y
_atom_site_fract_z
_atom_site_U_iso_or_equiv
_atom_site_adp_type
_atom_site_occupancy
_atom_site_site_symmetry_order
_atom_site_calc_flag
_atom_site_refinement_flags_posn
_atom_site_refinement_flags_adp
_atom_site_refinement_flags_occupancy
_atom_site_disorder_assembly
_atom_site_disorder_group
W1 W -0.13540(5) -0.39351(6) 0.45817(4) 0.03006(18) Uani 1 1 d . . . . .
W2 W -0.01421(5) -0.41990(7) 0.55436(5) 0.03122(19) Uani 1 1 d . . . . .
W3 W 0.05709(5) -0.42830(6) 0.44250(4) 0.03049(19) Uani 1 1 d . . . . .
I1 I -0.09694(9) -0.22928(11) 0.45228(8) 0.0394(3) Uani 1 1 d . . . . .
I2 I -0.06793(10) -0.39658(12) 0.33893(7) 0.0396(3) Uani 1 1 d . . . . .
I3 I -0.18670(9) -0.54762(11) 0.45928(8) 0.0393(3) Uani 1 1 d . . . . .
I4 I -0.21676(9) -0.38015(12) 0.57292(8) 0.0375(3) Uani 1 1 d . . . . .
I5 I -0.34022(9) -0.23150(12) 0.39780(9) 0.0457(4) Uani 1 1 d . . . . .
I6 I -0.03707(12) -0.29761(14) 0.63494(9) 0.0539(4) Uani 1 1 d . . . . .
I7 I 0.14524(11) -0.32155(13) 0.35733(9) 0.0474(4) Uani 1 1 d . . . . .
W4 W 0.13129(5) -0.57059(7) 0.04903(5) 0.03169(19) Uani 1 1 d . . . . .
W5 W 0.02412(5) -0.39032(7) -0.04730(4) 0.03147(19) Uani 1 1 d . . . . .
W6 W 0.06297(5) -0.57633(7) -0.05795(5) 0.03222(19) Uani 1 1 d . . . . .
I8 I -0.04566(10) -0.39058(12) -0.16155(8) 0.0406(3) Uani 1 1 d . . . . .
I9 I 0.09693(9) -0.37884(11) 0.06216(8) 0.0405(3) Uani 1 1 d . . . . .
I10 I 0.22882(9) -0.53984(12) -0.05928(8) 0.0406(4) Uani 1 1 d . . . . .
I11 I -0.17872(9) -0.23096(11) -0.04069(8) 0.0385(3) Uani 1 1 d . . . . .
I12 I 0.32950(10) -0.67308(13) 0.12188(9) 0.0479(4) Uani 1 1 d . . . . .
I13 I 0.06275(11) -0.22534(13) -0.11490(10) 0.0511(4) Uani 1 1 d . . . . .
I14 I 0.15667(12) -0.69243(15) -0.14403(10) 0.0551(4) Uani 1 1 d . . . . .
Cs1 Cs -0.31995(10) 0.11881(13) -0.40977(9) 0.0470(4) Uani 1 1 d . . . . .
N1 N -0.3683(16) 0.2124(19) -0.5563(12) 0.052(6) Uani 1 1 d . . . . .
C1 C -0.4375(18) 0.324(2) -0.5778(14) 0.055(7) Uani 1 1 d . U . . .
H1A H -0.4793 0.3437 -0.6169 0.065 Uiso 1 1 calc R U . . .
H1B H -0.3975 0.3601 -0.5867 0.065 Uiso 1 1 calc R U . . .
C2 C -0.5095(16) 0.361(2) -0.5283(13) 0.046(6) Uani 1 1 d . U . . .
H2A H -0.5652 0.4350 -0.5466 0.055 Uiso 1 1 calc R U . . .
H2B H -0.5411 0.3170 -0.5140 0.055 Uiso 1 1 calc R U . . .
O1 O -0.4495(11) 0.3512(14) -0.4766(8) 0.048(4) Uani 1 1 d . . . . .
C3 C -0.5196(16) 0.4043(19) -0.4326(13) 0.042(5) Uani 1 1 d . U . . .
H3A H -0.5723 0.3837 -0.4244 0.050 Uiso 1 1 calc R U . . .
H3B H -0.5550 0.4817 -0.4512 0.050 Uiso 1 1 calc R U . . .
C4 C -0.4510(17) 0.368(2) -0.3708(14) 0.051(6) Uani 1 1 d . U . . .
H4A H -0.3864 0.3676 -0.3803 0.061 Uiso 1 1 calc R U . . .
H4B H -0.4877 0.4177 -0.3469 0.061 Uiso 1 1 calc R U . . .
O2 O -0.4286(11) 0.2679(14) -0.3358(9) 0.046(4) Uani 1 1 d . . . . .
C5 C -0.366(2) 0.219(3) -0.2742(15) 0.065(8) Uani 1 1 d . U . . .
H5A H -0.2980 0.2127 -0.2803 0.078 Uiso 1 1 calc R U . . .
H5B H -0.4001 0.2667 -0.2487 0.078 Uiso 1 1 calc R U . . .
C6 C -0.350(2) 0.114(2) -0.2392(13) 0.058(7) Uani 1 1 d . U . . .
H6A H -0.4159 0.1163 -0.2414 0.069 Uiso 1 1 calc R U . . .
H6B H -0.3268 0.0971 -0.1950 0.069 Uiso 1 1 calc R U . . .
N2 N -0.2699(14) 0.027(2) -0.2640(10) 0.042(5) Uani 1 1 d . . . . .
C7 C -0.165(2) 0.003(3) -0.2495(18) 0.067(9) Uani 1 1 d . U . . .
H7A H -0.1385 -0.0488 -0.2072 0.080 Uiso 1 1 calc R U . . .
H7B H -0.1705 0.0681 -0.2470 0.080 Uiso 1 1 calc R U . . .
C8 C -0.0838(18) -0.038(3) -0.2898(17) 0.068(8) Uani 1 1 d . U . . .
H8A H -0.0174 -0.0548 -0.2708 0.082 Uiso 1 1 calc R U . . .
H8B H -0.0753 -0.1043 -0.2935 0.082 Uiso 1 1 calc R U . . .
O3 O -0.1098(12) 0.0341(17) -0.3473(12) 0.064(6) Uani 1 1 d . . . . .
C9 C -0.0332(16) 0.013(2) -0.3923(14) 0.057(7) Uani 1 1 d . U . . .
H9A H -0.0143 -0.0541 -0.3991 0.068 Uiso 1 1 calc R U . . .
H9B H 0.0298 0.0051 -0.3742 0.068 Uiso 1 1 calc R U . . .
C10 C -0.0717(19) 0.099(3) -0.4535(15) 0.060(7) Uani 1 1 d . U . . .
H10A H -0.1044 0.1679 -0.4464 0.072 Uiso 1 1 calc R U . . .
H10B H -0.0131 0.0909 -0.4772 0.072 Uiso 1 1 calc R U . . .
O4 O -0.1435(11) 0.0952(17) -0.4886(11) 0.058(5) Uani 1 1 d . . . . .
C11 C -0.186(2) 0.186(3) -0.5417(16) 0.060(8) Uani 1 1 d . U . . .
H11A H -0.1306 0.1879 -0.5659 0.071 Uiso 1 1 calc R U . . .
H11B H -0.2221 0.2501 -0.5289 0.071 Uiso 1 1 calc R U . . .
C12 C -0.2676(19) 0.181(2) -0.5845(16) 0.055(7) Uani 1 1 d . U . . .
H12A H -0.2808 0.2287 -0.6274 0.066 Uiso 1 1 calc R U . . .
H12B H -0.2374 0.1083 -0.5867 0.066 Uiso 1 1 calc R U . . .
C13 C -0.276(3) -0.067(3) -0.2429(19) 0.080(10) Uani 1 1 d . U . . .
H13A H -0.2851 -0.0805 -0.1983 0.095 Uiso 1 1 calc R U . . .
H13B H -0.2087 -0.1268 -0.2463 0.095 Uiso 1 1 calc R U . . .
C14 C -0.363(2) -0.066(2) -0.2783(15) 0.058(7) Uani 1 1 d . U . . .
H14A H -0.3713 -0.1262 -0.2557 0.070 Uiso 1 1 calc R U . . .
H14B H -0.4294 0.0002 -0.2833 0.070 Uiso 1 1 calc R U . . .
O5 O -0.3284(11) -0.0739(14) -0.3386(11) 0.060(6) Uani 1 1 d . . . . .
C15 C -0.393(2) -0.088(2) -0.3772(17) 0.067(8) Uani 1 1 d . U . . .
H15A H -0.4662 -0.0320 -0.3805 0.080 Uiso 1 1 calc R U . . .
H15B H -0.3881 -0.1566 -0.3569 0.080 Uiso 1 1 calc R U . . .
C16 C -0.3618(17) -0.084(2) -0.4405(17) 0.064(8) Uani 1 1 d . U . . .
H16A H -0.2859 -0.1254 -0.4376 0.077 Uiso 1 1 calc R U . . .
H16B H -0.3905 -0.1144 -0.4606 0.077 Uiso 1 1 calc R U . . .
O6 O -0.3991(11) 0.0270(13) -0.4788(10) 0.054(5) Uani 1 1 d . . . . .
C17 C -0.3651(17) 0.038(2) -0.5378(12) 0.046(6) Uani 1 1 d . U . . .
H17A H -0.3858 0.0047 -0.5608 0.055 Uiso 1 1 calc R U . . .
H17B H -0.2891 0.0026 -0.5330 0.055 Uiso 1 1 calc R U . . .
C18 C -0.410(2) 0.151(3) -0.5734(15) 0.057(7) Uani 1 1 d . U . . .
H18A H -0.4844 0.1875 -0.5702 0.068 Uiso 1 1 calc R U . . .
H18B H -0.4017 0.1566 -0.6177 0.068 Uiso 1 1 calc R U . . .
Cs2 Cs 0.30849(11) -0.11888(13) -0.08995(8) 0.0472(4) Uani 1 1 d . . . . .
N3 N 0.3622(17) -0.208(2) 0.0570(14) 0.057(7) Uani 1 1 d . . . . .
C19 C 0.4429(19) -0.185(2) 0.0752(12) 0.046(6) Uani 1 1 d . U . . .
H19A H 0.4070 -0.1200 0.0873 0.055 Uiso 1 1 calc R U . . .
H19B H 0.4885 -0.2433 0.1123 0.055 Uiso 1 1 calc R U . . .
C20 C 0.5080(16) -0.1717(17) 0.0266(14) 0.044(6) Uani 1 1 d . U . . .
H20A H 0.5628 -0.1671 0.0451 0.053 Uiso 1 1 calc R U . . .
H20B H 0.5416 -0.2349 0.0127 0.053 Uiso 1 1 calc R U . . .
O7 O 0.4514(11) -0.0789(14) -0.0273(10) 0.055(5) Uani 1 1 d . . . . .
C21 C 0.5133(14) -0.0560(16) -0.0674(13) 0.041(5) Uani 1 1 d . U . . .
H21A H 0.5664 -0.1203 -0.0764 0.049 Uiso 1 1 calc R U . . .
H21B H 0.5485 -0.0302 -0.0478 0.049 Uiso 1 1 calc R U . . .
C22 C 0.4461(17) 0.030(2) -0.1292(15) 0.056(7) Uani 1 1 d . U . . .
H22A H 0.3823 0.0861 -0.1197 0.067 Uiso 1 1 calc R U . . .
H22B H 0.4845 0.0627 -0.1525 0.067 Uiso 1 1 calc R U . . .
O8 O 0.4211(12) -0.0168(15) -0.1662(10) 0.056(5) Uani 1 1 d . . . . .
C23 C 0.350(2) 0.063(3) -0.2242(17) 0.065(8) Uani 1 1 d . U . . .
H23A H 0.3815 0.1026 -0.2490 0.078 Uiso 1 1 calc R U . . .
H23B H 0.2841 0.1136 -0.2133 0.078 Uiso 1 1 calc R U . . .
C24 C 0.332(2) 0.003(3) -0.2628(15) 0.061(8) Uani 1 1 d . U . . .
H24A H 0.3050 0.0489 -0.3064 0.073 Uiso 1 1 calc R U . . .
H24B H 0.3974 -0.0608 -0.2627 0.073 Uiso 1 1 calc R U . . .
N4 N 0.2547(14) -0.0266(19) -0.2338(10) 0.048(6) Uani 1 1 d . . . . .
C25 C 0.143(2) 0.072(3) -0.2547(16) 0.071(8) Uani 1 1 d . U . . .
H25A H 0.1160 0.0781 -0.2956 0.085 Uiso 1 1 calc R U . . .
H25B H 0.1436 0.1368 -0.2583 0.085 Uiso 1 1 calc R U . . .
C26 C 0.0755(19) 0.054(2) -0.2036(16) 0.065(8) Uani 1 1 d . U . . .
H26B H 0.0019 0.1045 -0.2195 0.078 Uiso 1 1 calc R U . . .
H26A H 0.0879 -0.0180 -0.1941 0.078 Uiso 1 1 calc R U . . .
O9 O 0.0999(12) 0.0687(16) -0.1468(11) 0.063(6) Uani 1 1 d . . . . .
C27 C 0.027(2) 0.081(3) -0.1054(18) 0.070(8) Uani 1 1 d . U . . .
H27A H 0.0083 0.0263 -0.0997 0.084 Uiso 1 1 calc R U . . .
H27B H -0.0365 0.1508 -0.1222 0.084 Uiso 1 1 calc R U . . .
C28 C 0.071(2) 0.071(3) -0.0432(19) 0.072(9) Uani 1 1 d . U . . .
H28A H 0.1070 0.1114 -0.0508 0.086 Uiso 1 1 calc R U . . .
H28B H 0.0140 0.1032 -0.0188 0.086 Uiso 1 1 calc R U . . .
O10 O 0.1398(12) -0.0334(13) -0.0084(11) 0.055(5) Uani 1 1 d . . . . .
C29 C 0.195(2) -0.047(2) 0.0478(15) 0.058(7) Uani 1 1 d . U . . .
H29A H 0.1441 -0.0072 0.0729 0.070 Uiso 1 1 calc R U . . .
H29B H 0.2393 -0.0164 0.0359 0.070 Uiso 1 1 calc R U . . .
C30 C 0.264(2) -0.167(3) 0.0893(16) 0.072(9) Uani 1 1 d . U . . .
H30A H 0.2797 -0.1723 0.1326 0.087 Uiso 1 1 calc R U . . .
H30B H 0.2287 -0.2062 0.0897 0.087 Uiso 1 1 calc R U . . .
C31 C 0.265(2) -0.111(3) -0.2586(17) 0.071(9) Uani 1 1 d . U . . .
H31A H 0.2741 -0.0925 -0.3032 0.085 Uiso 1 1 calc R U . . .
H31B H 0.2003 -0.1124 -0.2553 0.085 Uiso 1 1 calc R U . . .
C32 C 0.3560(16) -0.2209(18) -0.2236(14) 0.046(6) Uani 1 1 d . U . . .
H32A H 0.3705 -0.2693 -0.2479 0.055 Uiso 1 1 calc R U . . .
H32B H 0.4182 -0.2165 -0.2191 0.055 Uiso 1 1 calc R U . . .
O11 O 0.3329(13) -0.2619(14) -0.1627(11) 0.059(5) Uani 1 1 d . . . . .
C33 C 0.4085(18) -0.371(2) -0.1246(14) 0.051(6) Uani 1 1 d . U . . .
H33A H 0.4160 -0.4201 -0.1466 0.061 Uiso 1 1 calc R U . . .
H33B H 0.4763 -0.3770 -0.1194 0.061 Uiso 1 1 calc R U . . .
C34 C 0.3773(18) -0.399(2) -0.0632(13) 0.049(6) Uani 1 1 d . U . . .
H34A H 0.4108 -0.4767 -0.0454 0.059 Uiso 1 1 calc R U . . .
H34B H 0.3018 -0.3683 -0.0662 0.059 Uiso 1 1 calc R U . . .
O12 O 0.4102(11) -0.3571(13) -0.0238(10) 0.050(5) Uani 1 1 d . . . . .
C35 C 0.368(2) -0.361(3) 0.0328(18) 0.075(9) Uani 1 1 d . U . . .
H35A H 0.3835 -0.4339 0.0542 0.090 Uiso 1 1 calc R U . . .
H35B H 0.2922 -0.3145 0.0245 0.090 Uiso 1 1 calc R U . . .
C36 C 0.4121(18) -0.3262(19) 0.0757(14) 0.052(6) Uani 1 1 d . U . . .
H36A H 0.4013 -0.3526 0.1191 0.062 Uiso 1 1 calc R U . . .
H36B H 0.4871 -0.3580 0.0740 0.062 Uiso 1 1 calc R U . . .
O13 O 0.410(3) -0.517(4) -0.238(2) 0.113(13) Uani 0.82(4) 1 d . U P . .
C37 C 0.312(4) -0.498(5) -0.253(2) 0.090(15) Uani 0.82(4) 1 d . U P . .
C38 C 0.228(3) -0.406(5) -0.243(3) 0.12(2) Uani 0.82(4) 1 d . U P . .
H38C H 0.2549 -0.3674 -0.2297 0.150 Uiso 0.82(4) 1 calc R U P . .
H38B H 0.1819 -0.3607 -0.2817 0.150 Uiso 0.82(4) 1 calc R U P . .
H38A H 0.1910 -0.4260 -0.2106 0.150 Uiso 0.82(4) 1 calc R U P . .
C39 C 0.311(4) -0.570(6) -0.270(3) 0.13(2) Uani 0.82(4) 1 d . U P . .
H39A H 0.2402 -0.5511 -0.2798 0.160 Uiso 0.82(4) 1 calc R U P . .
H39B H 0.3465 -0.5768 -0.3076 0.160 Uiso 0.82(4) 1 calc R U P . .
H39C H 0.3471 -0.6377 -0.2370 0.160 Uiso 0.82(4) 1 calc R U P . .
O14 O -0.372(3) 0.631(4) -0.298(3) 0.11(2) Uani 0.58(7) 1 d . U P . .
H140 H -0.3619 0.5789 -0.3188 0.050 Uiso 0.585 1 d . . P . .
H141 H -0.4501 0.6824 -0.3022 0.050 Uiso 0.585 1 d . . P . .

loop_
_atom_site_aniso_label
_atom_site_aniso_U_11
_atom_site_aniso_U_22
_atom_site_aniso_U_33
_atom_site_aniso_U_23
_atom_site_aniso_U_13
_atom_site_aniso_U_12
W1 0.0267(3) 0.0215(4) 0.0374(5) -0.0078(4) 0.0000(3) -0.0095(3)
W2 0.0281(3) 0.0235(4) 0.0393(5) -0.0115(4) 0.0010(3) -0.0102(3)
W3 0.0279(3) 0.0219(4) 0.0379(5) -0.0077(4) 0.0014(3) -0.0109(3)
I1 0.0345(5) 0.0238(7) 0.0562(10) -0.0113(7) 0.0024(6) -0.0128(5)
I2 0.0389(6) 0.0374(8) 0.0376(9) -0.0088(7) -0.0010(5) -0.0173(6)
I3 0.0302(5) 0.0293(7) 0.0567(10) -0.0136(7) -0.0015(6) -0.0135(5)
I4 0.0319(5) 0.0297(7) 0.0462(9) -0.0138(7) 0.0062(5) -0.0116(5)
I5 0.0331(6) 0.0303(8) 0.0575(11) -0.0008(7) -0.0059(6) -0.0109(6)
I6 0.0570(8) 0.0500(10) 0.0626(13) -0.0346(10) 0.0051(7) -0.0239(8)
I7 0.0470(7) 0.0406(9) 0.0549(11) -0.0091(8) 0.0103(7) -0.0260(7)
W4 0.0255(3) 0.0214(4) 0.0420(5) -0.0085(4) -0.0004(3) -0.0080(3)
W5 0.0271(3) 0.0214(4) 0.0401(5) -0.0071(4) 0.0010(3) -0.0095(3)
W6 0.0282(3) 0.0231(4) 0.0399(5) -0.0106(4) 0.0021(3) -0.0088(3)
I8 0.0400(6) 0.0326(8) 0.0395(9) -0.0057(7) -0.0009(6) -0.0141(6)
I9 0.0343(6) 0.0276(7) 0.0574(10) -0.0166(7) -0.0011(6) -0.0120(5)
I10 0.0300(5) 0.0336(8) 0.0531(10) -0.0124(7) 0.0069(6) -0.0134(5)
I11 0.0306(5) 0.0208(6) 0.0536(10) -0.0095(6) -0.0020(5) -0.0063(5)
I12 0.0330(6) 0.0365(8) 0.0620(12) -0.0146(8) -0.0095(6) -0.0086(6)
I13 0.0422(7) 0.0307(8) 0.0670(12) -0.0001(8) 0.0002(7) -0.0169(6)
I14 0.0560(8) 0.0494(10) 0.0598(12) -0.0324(9) 0.0180(8) -0.0198(8)
Cs1 0.0465(6) 0.0354(8) 0.0508(10) -0.0132(7) -0.0001(6) -0.0149(6)
N1 0.061(11) 0.046(14) 0.051(15) -0.036(13) 0.008(10) -0.019(11)
C1 0.060(12) 0.044(14) 0.043(15) 0.006(11) 0.014(10) -0.026(11)
C2 0.042(9) 0.038(12) 0.043(14) -0.009(11) -0.005(9) -0.011(9)
O1 0.043(7) 0.049(10) 0.039(11) -0.001(8) -0.012(7) -0.021(7)
C3 0.054(10) 0.036(12) 0.053(14) -0.020(10) 0.013(9) -0.032(10)
C4 0.050(11) 0.037(13) 0.057(16) -0.006(11) 0.002(10) -0.021(10)
O2 0.051(8) 0.049(11) 0.042(11) -0.018(9) 0.006(7) -0.026(8)
C5 0.066(13) 0.070(18) 0.037(15) -0.012(13) -0.008(11) -0.022(13)
C6 0.069(13) 0.054(16) 0.023(13) -0.005(11) 0.013(10) -0.018(12)
N2 0.040(9) 0.046(14) 0.006(9) 0.003(9) -0.001(7) -0.004(9)
C7 0.064(14) 0.041(17) 0.06(2) -0.003(15) -0.019(12) -0.005(12)
C8 0.045(11) 0.065(18) 0.067(19) -0.030(16) -0.008(11) -0.003(11)
O3 0.041(8) 0.068(14) 0.097(18) -0.064(14) 0.006(9) -0.017(9)
C9 0.044(10) 0.074(17) 0.059(16) -0.032(14) -0.006(10) -0.028(11)
C10 0.060(12) 0.074(18) 0.069(18) -0.030(15) 0.005(11) -0.045(13)
O4 0.038(7) 0.065(13) 0.083(16) -0.038(12) 0.013(8) -0.026(8)
C11 0.066(13) 0.056(16) 0.070(19) -0.017(14) 0.012(13) -0.042(13)
C12 0.070(13) 0.047(15) 0.058(18) -0.035(14) 0.007(12) -0.028(12)
C13 0.091(18) 0.065(19) 0.06(2) 0.000(16) 0.004(15) -0.034(16)
C14 0.059(12) 0.047(15) 0.050(16) 0.004(12) 0.012(11) -0.025(12)
O5 0.038(7) 0.035(10) 0.093(18) -0.005(10) -0.008(8) -0.016(7)
C15 0.080(15) 0.059(16) 0.09(2) -0.028(15) 0.020(14) -0.056(14)
C16 0.044(11) 0.030(12) 0.10(2) 0.005(13) -0.023(12) -0.017(10)
O6 0.052(8) 0.019(8) 0.081(15) -0.013(9) -0.002(8) -0.012(7)
C17 0.050(10) 0.063(16) 0.030(12) -0.009(11) 0.010(9) -0.035(11)
C18 0.067(13) 0.065(18) 0.038(15) -0.021(14) 0.006(11) -0.030(13)
Cs2 0.0497(7) 0.0355(8) 0.0515(10) -0.0125(7) 0.0018(6) -0.0186(6)
N3 0.067(13) 0.045(15) 0.07(2) -0.017(13) 0.023(12) -0.039(12)
C19 0.067(13) 0.039(14) 0.025(13) 0.001(10) -0.013(10) -0.026(12)
C20 0.052(10) 0.016(10) 0.067(17) -0.014(10) 0.015(10) -0.019(9)
O7 0.037(7) 0.035(10) 0.072(15) 0.000(9) -0.008(8) -0.011(7)
C21 0.031(8) 0.014(9) 0.070(16) -0.017(10) 0.005(9) -0.004(7)
C22 0.039(10) 0.039(13) 0.063(18) -0.004(12) -0.001(10) -0.007(10)
O8 0.057(9) 0.040(11) 0.071(15) -0.032(11) 0.021(9) -0.018(8)
C23 0.065(13) 0.054(16) 0.064(19) 0.001(14) -0.001(12) -0.032(13)
C24 0.084(16) 0.070(19) 0.036(16) -0.009(14) 0.003(12) -0.049(15)
N4 0.050(10) 0.057(14) 0.032(13) 0.007(11) -0.006(9) -0.034(11)
C25 0.072(15) 0.066(19) 0.042(17) -0.015(15) 0.001(12) -0.013(13)
C26 0.054(12) 0.061(16) 0.08(2) 0.004(14) -0.006(12) -0.041(12)
O9 0.044(8) 0.056(12) 0.089(18) -0.015(12) 0.013(9) -0.030(9)
C27 0.066(14) 0.059(17) 0.08(2) -0.023(15) 0.029(13) -0.029(13)
C28 0.077(15) 0.056(17) 0.08(2) -0.043(16) 0.015(14) -0.020(13)
O10 0.057(9) 0.023(9) 0.073(15) -0.011(9) 0.000(9) -0.013(8)
C29 0.061(12) 0.061(17) 0.056(17) -0.028(13) 0.027(11) -0.031(12)
C30 0.061(13) 0.10(2) 0.059(18) -0.055(17) 0.021(12) -0.032(14)
C31 0.100(17) 0.071(18) 0.061(19) -0.012(14) -0.009(13) -0.060(16)
C32 0.049(10) 0.022(11) 0.070(17) -0.030(11) 0.018(10) -0.013(9)
O11 0.058(9) 0.035(10) 0.081(16) -0.013(10) 0.009(9) -0.024(8)
C33 0.059(11) 0.041(13) 0.067(17) -0.037(13) 0.009(11) -0.026(11)
C34 0.060(11) 0.050(14) 0.052(15) -0.025(12) -0.011(10) -0.032(11)
O12 0.047(8) 0.037(9) 0.071(14) -0.009(9) -0.003(8) -0.027(7)
C35 0.053(12) 0.09(2) 0.08(2) -0.017(17) -0.001(13) -0.038(14)
C36 0.058(12) 0.029(12) 0.051(16) -0.004(11) -0.012(10) -0.014(10)
O13 0.092(16) 0.13(2) 0.13(2) -0.070(17) 0.008(13) -0.047(15)
C37 0.10(2) 0.13(3) 0.05(2) -0.05(2) 0.003(16) -0.05(2)
C38 0.09(3) 0.14(5) 0.11(4) -0.04(4) 0.01(3) -0.03(3)
C39 0.11(3) 0.20(5) 0.08(4) -0.01(3) 0.03(3) -0.09(4)
O14 0.10(3) 0.13(3) 0.10(3) -0.040(18) 0.029(16) -0.053(18)

loop_
_atom_type_symbol
_atom_type_description
_atom_type_scat_dispersion_real
_atom_type_scat_dispersion_imag
_atom_type_scat_source
W W -0.8490 6.8722 'International Tables Vol C Tables 4.2.6.8 and 6.1.1.4'
I I -0.4742 1.8119 'International Tables Vol C Tables 4.2.6.8 and 6.1.1.4'
Cs Cs -0.3680 2.1192 'International Tables Vol C Tables 4.2.6.8 and 6.1.1.4'
O O 0.0106 0.0060 'International Tables Vol C Tables 4.2.6.8 and 6.1.1.4'
N N 0.0061 0.0033 'International Tables Vol C Tables 4.2.6.8 and 6.1.1.4'
H H 0.0000 0.0000 'International Tables Vol C Tables 4.2.6.8 and 6.1.1.4'
C C 0.0033 0.0016 'International Tables Vol C Tables 4.2.6.8 and 6.1.1.4'

loop_
_geom_angle_atom_site_label_1
_geom_angle_atom_site_label_2
_geom_angle_atom_site_label_3
_geom_angle
_geom_angle_site_symmetry_1
_geom_angle_site_symmetry_3
_geom_angle_publ_flag
W3 W1 W2 60.17(3) . . ?
W3 W1 W3 90.04(3) . 2_546 ?
W2 W1 W3 59.96(3) . 2_546 ?
W3 W1 W2 59.99(3) . 2_546 ?
W2 W1 W2 90.12(3) . 2_546 ?
W3 W1 W2 60.06(3) 2_546 2_546 ?
W3 W1 I4 121.73(4) . . ?
W2 W1 I4 61.57(4) . . ?
W3 W1 I4 61.41(4) 2_546 . ?
W2 W1 I4 121.46(5) 2_546 . ?
W3 W1 I1 61.56(3) . . ?
W2 W1 I1 61.79(4) . . ?
W3 W1 I1 121.74(5) 2_546 . ?
W2 W1 I1 121.53(4) 2_546 . ?
I4 W1 I1 90.35(5) . . ?
W3 W1 I2 61.63(4) . . ?
W2 W1 I2 121.78(4) . . ?
W3 W1 I2 121.69(5) 2_546 . ?
W2 W1 I2 61.64(4) 2_546 . ?
I4 W1 I2 176.04(5) . . ?
I1 W1 I2 89.73(5) . . ?
W3 W1 I3 121.33(4) . . ?
W2 W1 I3 121.49(5) . . ?
W3 W1 I3 61.54(4) 2_546 . ?
W2 W1 I3 61.35(4) 2_546 . ?
I4 W1 I3 89.87(5) . . ?
I1 W1 I3 176.21(5) . . ?
I2 W1 I3 89.80(5) . . ?
W3 W1 I5 135.37(5) . . ?
W2 W1 I5 133.61(5) . . ?
W3 W1 I5 134.56(4) 2_546 . ?
W2 W1 I5 136.27(5) 2_546 . ?
I4 W1 I5 86.88(5) . . ?
I1 W1 I5 87.36(5) . . ?
I2 W1 I5 89.17(5) . . ?
I3 W1 I5 88.88(4) . . ?
W3 W2 W1 60.06(3) 2_546 . ?
W3 W2 W1 59.89(3) 2_546 2_546 ?
W1 W2 W1 89.88(3) . 2_546 ?
W3 W2 W3 89.91(4) 2_546 . ?
W1 W2 W3 59.86(3) . . ?
W1 W2 W3 59.96(3) 2_546 . ?
W3 W2 I3 121.45(4) 2_546 2_546 ?
W1 W2 I3 121.43(5) . 2_546 ?
W1 W2 I3 61.58(3) 2_546 2_546 ?
W3 W2 I3 61.58(4) . 2_546 ?
W3 W2 I4 61.39(4) 2_546 . ?
W1 W2 I4 61.41(4) . . ?
W1 W2 I4 121.27(4) 2_546 . ?
W3 W2 I4 121.26(5) . . ?
I3 W2 I4 176.52(5) 2_546 . ?
W3 W2 I2 61.52(4) 2_546 2_546 ?
W1 W2 I2 121.57(4) . 2_546 ?
W1 W2 I2 61.41(4) 2_546 2_546 ?
W3 W2 I2 121.35(5) . 2_546 ?
I3 W2 I2 89.79(5) 2_546 2_546 ?
I4 W2 I2 90.10(5) . 2_546 ?
W3 W2 I1 121.38(4) 2_546 . ?
W1 W2 I1 61.33(4) . . ?
W1 W2 I1 121.25(5) 2_546 . ?
W3 W2 I1 61.30(4) . . ?
I3 W2 I1 89.88(5) 2_546 . ?
I4 W2 I1 90.02(5) . . ?
I2 W2 I1 176.59(5) 2_546 . ?
W3 W2 I6 135.26(6) 2_546 . ?
W1 W2 I6 134.48(5) . . ?
W1 W2 I6 135.64(5) 2_546 . ?
W3 W2 I6 134.82(5) . . ?
I3 W2 I6 88.37(5) 2_546 . ?
I4 W2 I6 88.15(5) . . ?
I2 W2 I6 88.79(6) 2_546 . ?
I1 W2 I6 87.81(6) . . ?
W1 W3 W2 60.12(3) . 2_546 ?
W1 W3 W1 89.96(3) . 2_546 ?
W2 W3 W1 59.98(3) 2_546 2_546 ?
W1 W3 W2 59.98(3) . . ?
W2 W3 W2 90.09(4) 2_546 . ?
W1 W3 W2 59.98(3) 2_546 . ?
W1 W3 I4 121.70(4) . 2_546 ?
W2 W3 I4 61.59(3) 2_546 2_546 ?
W1 W3 I4 61.46(4) 2_546 2_546 ?
W2 W3 I4 121.42(5) . 2_546 ?
W1 W3 I1 61.52(3) . . ?
W2 W3 I1 121.62(4) 2_546 . ?
W1 W3 I1 121.68(5) 2_546 . ?
W2 W3 I1 61.71(4) . . ?
I4 W3 I1 176.11(5) 2_546 . ?
W1 W3 I3 121.27(5) . 2_546 ?
W2 W3 I3 121.45(5) 2_546 2_546 ?
W1 W3 I3 61.49(4) 2_546 2_546 ?
W2 W3 I3 61.30(4) . 2_546 ?
I4 W3 I3 89.86(5) 2_546 2_546 ?
I1 W3 I3 89.96(5) . 2_546 ?
W1 W3 I2 61.53(4) . . ?
W2 W3 I2 61.65(4) 2_546 . ?
W1 W3 I2 121.62(4) 2_546 . ?
W2 W3 I2 121.49(4) . . ?
I4 W3 I2 90.28(5) 2_546 . ?
I1 W3 I2 89.65(5) . . ?
I3 W3 I2 176.37(5) 2_546 . ?
W1 W3 I7 135.64(5) . . ?
W2 W3 I7 135.28(5) 2_546 . ?
W1 W3 I7 134.39(4) 2_546 . ?
W2 W3 I7 134.62(5) . . ?
I4 W3 I7 87.90(5) 2_546 . ?
I1 W3 I7 88.21(5) . . ?
I3 W3 I7 87.60(5) 2_546 . ?
I2 W3 I7 88.79(5) . . ?
W1 I1 W3 56.93(3) . . ?
W1 I1 W2 56.88(4) . . ?
W3 I1 W2 56.99(4) . . ?
W1 I2 W3 56.84(4) . . ?
W1 I2 W2 56.94(4) . 2_546 ?
W3 I2 W2 56.84(4) . 2_546 ?
W2 I3 W1 57.08(3) 2_546 . ?
W2 I3 W3 57.11(3) 2_546 2_546 ?
W1 I3 W3 56.98(3) . 2_546 ?
W3 I4 W1 57.13(4) 2_546 . ?
W3 I4 W2 57.02(3) 2_546 . ?
W1 I4 W2 57.02(3) . . ?
W1 I5 Cs1 143.34(6) . 2_455 ?
W6 W4 W5 60.07(3) 2_545 2_545 ?
W6 W4 W5 59.99(3) 2_545 . ?
W5 W4 W5 89.94(3) 2_545 . ?
W6 W4 W6 89.99(4) 2_545 . ?
W5 W4 W6 59.93(3) 2_545 . ?
W5 W4 W6 59.94(3) . . ?
W6 W4 I11 121.61(4) 2_545 2_545 ?
W5 W4 I11 61.56(3) 2_545 2_545 ?
W5 W4 I11 121.63(5) . 2_545 ?
W6 W4 I11 61.70(4) . 2_545 ?
W6 W4 I9 61.56(4) 2_545 . ?
W5 W4 I9 121.61(4) 2_545 . ?
W5 W4 I9 61.48(4) . . ?
W6 W4 I9 121.41(5) . . ?
I11 W4 I9 176.16(5) 2_545 . ?
W6 W4 I10 121.52(5) 2_545 . ?
W5 W4 I10 121.07(5) 2_545 . ?
W5 W4 I10 61.53(4) . . ?
W6 W4 I10 61.16(4) . . ?
I11 W4 I10 89.69(5) 2_545 . ?
I9 W4 I10 90.15(5) . . ?
W6 W4 I8 61.57(4) 2_545 2_545 ?
W5 W4 I8 61.37(4) 2_545 2_545 ?
W5 W4 I8 121.55(4) . 2_545 ?
W6 W4 I8 121.29(4) . 2_545 ?
I11 W4 I8 89.64(5) 2_545 2_545 ?
I9 W4 I8 90.29(5) . 2_545 ?
I10 W4 I8 176.57(5) . 2_545 ?
W6 W4 I12 134.64(5) 2_545 . ?
W5 W4 I12 136.17(5) 2_545 . ?
W5 W4 I12 133.88(5) . . ?
W6 W4 I12 135.34(5) . . ?
I11 W4 I12 89.05(5) 2_545 . ?
I9 W4 I12 87.11(5) . . ?
I10 W4 I12 87.78(5) . . ?
I8 W4 I12 88.84(5) 2_545 . ?
W4 W5 W6 60.16(3) 2_545 2_545 ?
W4 W5 W6 59.94(3) 2_545 . ?
W6 W5 W6 90.05(4) 2_545 . ?
W4 W5 W4 90.06(3) 2_545 . ?
W6 W5 W4 59.93(3) 2_545 . ?
W6 W5 W4 60.10(3) . . ?
W4 W5 I8 61.68(4) 2_545 . ?
W6 W5 I8 121.82(4) 2_545 . ?
W6 W5 I8 61.63(4) . . ?
W4 W5 I8 121.72(5) . . ?
W4 W5 I11 61.47(3) 2_545 . ?
W6 W5 I11 61.75(4) 2_545 . ?
W6 W5 I11 121.40(4) . . ?
W4 W5 I11 121.67(5) . . ?
I8 W5 I11 89.76(5) . . ?
W4 W5 I9 121.70(5) 2_545 . ?
W6 W5 I9 61.55(4) 2_545 . ?
W6 W5 I9 121.62(5) . . ?
W4 W5 I9 61.53(4) . . ?
I8 W5 I9 175.94(5) . . ?
I11 W5 I9 90.21(5) . . ?
W4 W5 I10 121.14(4) 2_545 . ?
W6 W5 I10 121.45(5) 2_545 . ?
W6 W5 I10 61.21(4) . . ?
W4 W5 I10 61.53(4) . . ?
I8 W5 I10 89.60(5) . . ?
I11 W5 I10 176.41(6) . . ?
I9 W5 I10 90.18(5) . . ?
W4 W5 I13 136.21(5) 2_545 . ?
W6 W5 I13 133.71(6) 2_545 . ?
W6 W5 I13 136.21(6) . . ?
W4 W5 I13 133.70(4) . . ?
I8 W5 I13 89.68(6) . . ?
I11 W5 I13 88.10(5) . . ?
I9 W5 I13 86.27(5) . . ?
I10 W5 I13 88.36(5) . . ?
W4 W6 W5 60.08(3) 2_545 2_545 ?
W4 W6 W5 59.99(3) 2_545 . ?
W5 W6 W5 89.95(4) 2_545 . ?
W4 W6 W4 90.01(4) 2_545 . ?
W5 W6 W4 59.91(3) 2_545 . ?
W5 W6 W4 59.96(3) . . ?
W4 W6 I10 121.70(5) 2_545 . ?
W5 W6 I10 121.56(5) 2_545 . ?
W5 W6 I10 61.72(4) . . ?
W4 W6 I10 61.66(4) . . ?
W4 W6 I9 61.56(4) 2_545 2_545 ?
W5 W6 I9 61.52(4) 2_545 2_545 ?
W5 W6 I9 121.55(4) . 2_545 ?
W4 W6 I9 121.42(5) . 2_545 ?
I10 W6 I9 176.11(6) . 2_545 ?
W4 W6 I8 61.60(4) 2_545 . ?
W5 W6 I8 121.67(4) 2_545 . ?
W5 W6 I8 61.36(4) . . ?
W4 W6 I8 121.31(5) . . ?
I10 W6 I8 89.73(5) . . ?
I9 W6 I8 90.31(5) 2_545 . ?
W4 W6 I11 121.47(5) 2_545 2_545 ?
W5 W6 I11 61.40(4) 2_545 2_545 ?
W5 W6 I11 121.22(5) . 2_545 ?
W4 W6 I11 61.27(4) . 2_545 ?
I10 W6 I11 89.73(5) . 2_545 ?
I9 W6 I11 90.00(5) 2_545 2_545 ?
I8 W6 I11 176.52(6) . 2_545 ?
W4 W6 I14 134.84(5) 2_545 . ?
W5 W6 I14 134.35(5) 2_545 . ?
W5 W6 I14 135.70(6) . . ?
W4 W6 I14 135.14(5) . . ?
I10 W6 I14 88.51(5) . . ?
I9 W6 I14 87.60(5) 2_545 . ?
I8 W6 I14 88.58(6) . . ?
I11 W6 I14 87.96(6) 2_545 . ?
W5 I8 W6 57.01(4) . . ?
W5 I8 W4 56.95(4) . 2_545 ?
W6 I8 W4 56.84(4) . 2_545 ?
W5 I9 W6 56.93(4) . 2_545 ?
W5 I9 W4 56.99(4) . . ?
W6 I9 W4 56.88(3) 2_545 . ?
W6 I10 W4 57.18(4) . . ?
W6 I10 W5 57.07(3) . . ?
W4 I10 W5 56.94(4) . . ?
W4 I11 W5 56.97(3) 2_545 . ?
W4 I11 W6 57.02(4) 2_545 2_545 ?
W5 I11 W6 56.85(4) . 2_545 ?
O3 Cs1 O2 94.2(4) . . ?
O3 Cs1 O5 93.4(6) . . ?
O2 Cs1 O5 103.7(6) . . ?
O3 Cs1 O1 118.7(5) . . ?
O2 Cs1 O1 60.6(5) . . ?
O5 Cs1 O1 143.8(4) . . ?
O3 Cs1 O6 131.2(4) . . ?
O2 Cs1 O6 130.3(4) . . ?
O5 Cs1 O6 61.2(6) . . ?
O1 Cs1 O6 102.4(4) . . ?
O3 Cs1 O4 60.3(6) . . ?
O2 Cs1 O4 129.6(4) . . ?
O5 Cs1 O4 119.3(5) . . ?
O1 Cs1 O4 92.6(5) . . ?
O6 Cs1 O4 94.8(5) . . ?
O3 Cs1 N2 59.1(6) . . ?
O2 Cs1 N2 62.3(6) . . ?
O5 Cs1 N2 58.7(6) . . ?
O1 Cs1 N2 122.4(6) . . ?
O6 Cs1 N2 119.6(6) . . ?
O4 Cs1 N2 118.9(5) . . ?
O3 Cs1 N1 120.3(6) . . ?
O2 Cs1 N1 117.6(5) . . ?
O5 Cs1 N1 121.9(6) . . ?
O1 Cs1 N1 57.4(5) . . ?
O6 Cs1 N1 61.1(6) . . ?
O4 Cs1 N1 60.5(5) . . ?
N2 Cs1 N1 179.3(6) . . ?
O3 Cs1 C2 136.3(6) . . ?
O2 Cs1 C2 77.2(5) . . ?
O5 Cs1 C2 130.3(5) . . ?
O1 Cs1 C2 22.2(5) . . ?
O6 Cs1 C2 80.3(5) . . ?
O4 Cs1 C2 92.3(6) . . ?
N2 Cs1 C2 138.7(6) . . ?
N1 Cs1 C2 41.3(6) . . ?
O3 Cs1 C17 123.3(5) . . ?
O2 Cs1 C17 142.4(5) . . ?
O5 Cs1 C17 78.9(6) . . ?
O1 Cs1 C17 94.9(5) . . ?
O6 Cs1 C17 21.3(5) . . ?
O4 Cs1 C17 75.1(5) . . ?
N2 Cs1 C17 137.2(6) . . ?
N1 Cs1 C17 43.4(6) . . ?
C2 Cs1 C17 73.4(6) . . ?
O3 Cs1 C4 97.2(5) . . ?
O2 Cs1 C4 20.7(6) . . ?
O5 Cs1 C4 123.7(6) . . ?
O1 Cs1 C4 41.8(6) . . ?
O6 Cs1 C4 131.7(5) . . ?
O4 Cs1 C4 113.8(5) . . ?
N2 Cs1 C4 80.6(7) . . ?
N1 Cs1 C4 99.1(6) . . ?
C2 Cs1 C4 61.3(6) . . ?
C17 Cs1 C4 133.8(6) . . ?
O3 Cs1 C5 74.9(5) . . ?
O2 Cs1 C5 22.4(5) . . ?
O5 Cs1 C5 93.4(7) . . ?
O1 Cs1 C5 80.6(6) . . ?
O6 Cs1 C5 141.0(6) . . ?
O4 Cs1 C5 124.1(5) . . ?
N2 Cs1 C5 41.9(7) . . ?
N1 Cs1 C5 137.9(6) . . ?
C2 Cs1 C5 99.1(6) . . ?
C17 Cs1 C5 160.3(5) . . ?
C4 Cs1 C5 38.8(7) . . ?
C1 N1 C18 114(2) . . ?
C1 N1 C12 112(2) . . ?
C18 N1 C12 105(2) . . ?
C1 N1 Cs1 113.1(17) . . ?
C18 N1 Cs1 103.8(17) . . ?
C12 N1 Cs1 109.2(17) . . ?
N1 C1 C2 111(2) . . ?
N1 C1 Cs1 47.4(14) . . ?
C2 C1 Cs1 68.4(14) . . ?
O1 C2 C1 108.6(18) . . ?
O1 C2 Cs1 52.1(11) . . ?
C1 C2 Cs1 88.5(14) . . ?
C2 O1 C3 110.3(16) . . ?
C2 O1 Cs1 105.7(13) . . ?
C3 O1 Cs1 108.8(13) . . ?
O1 C3 C4 107.5(18) . . ?
O1 C3 Cs1 48.9(10) . . ?
C4 C3 Cs1 75.2(13) . . ?
O2 C4 C3 109.4(19) . . ?
O2 C4 Cs1 49.9(12) . . ?
C3 C4 Cs1 80.7(14) . . ?
C4 O2 C5 118(2) . . ?
C4 O2 Cs1 109.4(16) . . ?
C5 O2 Cs1 107.0(15) . . ?
C6 C5 O2 114(2) . . ?
C6 C5 Cs1 83.8(17) . . ?
O2 C5 Cs1 50.6(12) . . ?
C5 C6 N2 113(2) . . ?
C5 C6 Cs1 73.8(16) . . ?
N2 C6 Cs1 51.8(12) . . ?
C13 N2 C7 111(2) . . ?
C13 N2 C6 113(2) . . ?
C7 N2 C6 112(2) . . ?
C13 N2 Cs1 109(2) . . ?
C7 N2 Cs1 106.2(18) . . ?
C6 N2 Cs1 105.7(14) . . ?
N2 C7 C8 122(3) . . ?
N2 C7 Cs1 52.1(13) . . ?
C8 C7 Cs1 77.4(19) . . ?
O3 C8 C7 110(3) . . ?
O3 C8 Cs1 45.5(11) . . ?
C7 C8 Cs1 80.2(16) . . ?
C8 O3 C9 118(2) . . ?
C8 O3 Cs1 115.6(15) . . ?
C9 O3 Cs1 110.8(14) . . ?
O3 C9 C10 113(2) . . ?
O3 C9 Cs1 47.7(10) . . ?
C10 C9 Cs1 76.2(12) . . ?
O4 C10 C9 111(2) . . ?
O4 C10 Cs1 52.2(13) . . ?
C9 C10 Cs1 80.8(13) . . ?
C10 O4 C11 108(2) . . ?
C10 O4 Cs1 106.6(17) . . ?
C11 O4 Cs1 106.3(14) . . ?
O4 C11 C12 108(2) . . ?
O4 C11 Cs1 52.3(12) . . ?
C12 C11 Cs1 84.7(15) . . ?
N1 C12 C11 110(2) . . ?
N1 C12 Cs1 49.4(14) . . ?
C11 C12 Cs1 70.5(16) . . ?
N2 C13 C14 116(3) . . ?
N2 C13 Cs1 50.2(16) . . ?
C14 C13 Cs1 74.6(19) . . ?
O5 C14 C13 104(2) . . ?
O5 C14 Cs1 48.7(11) . . ?
C13 C14 Cs1 81.7(18) . . ?
C14 O5 C15 114(2) . . ?
C14 O5 Cs1 110.0(15) . . ?
C15 O5 Cs1 109.0(16) . . ?
O5 C15 C16 111(2) . . ?
O5 C15 Cs1 49.2(11) . . ?
C16 C15 Cs1 78.0(13) . . ?
O6 C16 C15 110(3) . . ?
O6 C16 Cs1 50.1(11) . . ?
C15 C16 Cs1 79.2(15) . . ?
C17 O6 C16 114(2) . . ?
C17 O6 Cs1 107.3(12) . . ?
C16 O6 Cs1 107.7(15) . . ?
O6 C17 C18 110(2) . . ?
O6 C17 Cs1 51.4(11) . . ?
C18 C17 Cs1 83.4(15) . . ?
C17 C18 N1 119(2) . . ?
C17 C18 Cs1 73.8(15) . . ?
N1 C18 Cs1 53.7(14) . . ?
O11 Cs2 O9 101.3(6) . . ?
O11 Cs2 O7 136.0(5) . . ?
O9 Cs2 O7 116.4(5) . . ?
O11 Cs2 O8 99.0(5) . . ?
O9 Cs2 O8 93.3(5) . . ?
O7 Cs2 O8 59.0(5) . . ?
O11 Cs2 O10 126.5(4) . . ?
O9 Cs2 O10 59.4(6) . . ?
O7 Cs2 O10 93.4(5) . . ?
O8 Cs2 O10 129.0(4) . . ?
O11 Cs2 O12 60.3(6) . . ?
O9 Cs2 O12 139.5(4) . . ?
O7 Cs2 O12 98.4(4) . . ?
O8 Cs2 O12 123.5(4) . . ?
O10 Cs2 O12 100.7(5) . . ?
O11 Cs2 N4 61.1(6) . . ?
O9 Cs2 N4 60.0(6) . . ?
O7 Cs2 N4 119.0(5) . . ?
O8 Cs2 N4 60.5(5) . . ?
O10 Cs2 N4 119.0(5) . . ?
O12 Cs2 N4 121.0(6) . . ?
O11 Cs2 N3 120.3(6) . . ?
O9 Cs2 N3 119.2(6) . . ?
O7 Cs2 N3 60.1(5) . . ?
O8 Cs2 N3 118.7(5) . . ?
O10 Cs2 N3 60.4(6) . . ?
O12 Cs2 N3 60.4(6) . . ?
N4 Cs2 N3 178.6(6) . . ?
O11 Cs2 C35 77.7(7) . . ?
O9 Cs2 C35 127.7(5) . . ?
O7 Cs2 C35 94.9(6) . . ?
O8 Cs2 C35 138.9(5) . . ?
O10 Cs2 C35 79.2(6) . . ?
O12 Cs2 C35 22.1(7) . . ?
N4 Cs2 C35 138.2(7) . . ?
N3 Cs2 C35 43.1(7) . . ?
O11 Cs2 C26 79.4(7) . . ?
O9 Cs2 C26 22.5(7) . . ?
O7 Cs2 C26 133.3(6) . . ?
O8 Cs2 C26 91.6(5) . . ?
O10 Cs2 C26 77.3(7) . . ?
O12 Cs2 C26 128.3(5) . . ?
N4 Cs2 C26 42.4(7) . . ?
N3 Cs2 C26 137.2(7) . . ?
C35 Cs2 C26 126.8(5) . . ?
O11 Cs2 C29 140.3(6) . . ?
O9 Cs2 C29 78.2(7) . . ?
O7 Cs2 C29 72.9(6) . . ?
O8 Cs2 C29 120.8(5) . . ?
O10 Cs2 C29 22.6(5) . . ?
O12 Cs2 C29 94.1(6) . . ?
N4 Cs2 C29 137.8(7) . . ?
N3 Cs2 C29 41.3(6) . . ?
C35 Cs2 C29 72.3(8) . . ?
C26 Cs2 C29 98.3(7) . . ?
O11 Cs2 C28 128.4(5) . . ?
O9 Cs2 C28 40.0(8) . . ?
O7 Cs2 C28 95.6(6) . . ?
O8 Cs2 C28 112.5(7) . . ?
O10 Cs2 C28 21.5(8) . . ?
O12 Cs2 C28 121.3(7) . . ?
N4 Cs2 C28 99.9(7) . . ?
N3 Cs2 C28 79.3(7) . . ?
C35 Cs2 C28 100.3(8) . . ?
C26 Cs2 C28 60.6(8) . . ?
C29 Cs2 C28 38.2(8) . . ?
C36 N3 C19 107.0(19) . . ?
C36 N3 C30 107(2) . . ?
C19 N3 C30 115(3) . . ?
C36 N3 Cs2 107.6(18) . . ?
C19 N3 Cs2 108.7(15) . . ?
C30 N3 Cs2 111.1(18) . . ?
C20 C19 N3 116(2) . . ?
C20 C19 Cs2 70.1(14) . . ?
N3 C19 Cs2 49.7(13) . . ?
O7 C20 C19 113.7(18) . . ?
O7 C20 Cs2 52.0(10) . . ?
C19 C20 Cs2 87.9(13) . . ?
C21 O7 C20 113.9(16) . . ?
C21 O7 Cs2 112.4(16) . . ?
C20 O7 Cs2 105.8(12) . . ?
O7 C21 C22 109.5(17) . . ?
O7 C21 Cs2 47.9(11) . . ?
C22 C21 Cs2 76.1(12) . . ?
O8 C22 C21 109(2) . . ?
O8 C22 Cs2 50.8(12) . . ?
C21 C22 Cs2 79.8(13) . . ?
C22 O8 C23 112(2) . . ?
C22 O8 Cs2 107.8(16) . . ?
C23 O8 Cs2 107.2(13) . . ?
O8 C23 C24 108(2) . . ?
O8 C23 Cs2 50.4(12) . . ?
C24 C23 Cs2 83.2(16) . . ?
N4 C24 C23 109(3) . . ?
N4 C24 Cs2 48.4(14) . . ?
C23 C24 Cs2 73.3(17) . . ?
C31 N4 C24 106(2) . . ?
C31 N4 C25 109(2) . . ?
C24 N4 C25 109(2) . . ?
C31 N4 Cs2 108.7(17) . . ?
C24 N4 Cs2 110.2(16) . . ?
C25 N4 Cs2 112.7(16) . . ?
N4 C25 C26 107(3) . . ?
N4 C25 Cs2 46.1(13) . . ?
C26 C25 Cs2 67.4(16) . . ?
O9 C26 C25 111(2) . . ?
O9 C26 Cs2 51.8(12) . . ?
C25 C26 Cs2 89.4(15) . . ?
C27 O9 C26 114(2) . . ?
C27 O9 Cs2 112(2) . . ?
C26 O9 Cs2 105.6(16) . . ?
O9 C27 C28 109(3) . . ?
O9 C27 Cs2 47.6(14) . . ?
C28 C27 Cs2 75.3(16) . . ?
O10 C28 C27 112(2) . . ?
O10 C28 Cs2 52.8(15) . . ?
C27 C28 Cs2 81.1(17) . . ?
C28 O10 C29 115(2) . . ?
C28 O10 Cs2 106(2) . . ?
C29 O10 Cs2 104.0(13) . . ?
O10 C29 C30 113(2) . . ?
O10 C29 Cs2 53.4(12) . . ?
C30 C29 Cs2 89.5(16) . . ?
N3 C30 C29 104(3) . . ?
N3 C30 Cs2 47.7(15) . . ?
C29 C30 Cs2 67.1(16) . . ?
N4 C31 C32 113(2) . . ?
N4 C31 Cs2 49.7(14) . . ?
C32 C31 Cs2 72.1(16) . . ?
O11 C32 C31 111(2) . . ?
O11 C32 Cs2 51.0(11) . . ?
C31 C32 Cs2 84.4(16) . . ?
C32 O11 C33 118.0(19) . . ?
C32 O11 Cs2 107.0(12) . . ?
C33 O11 Cs2 107.3(14) . . ?
C34 C33 O11 112(2) . . ?
C34 C33 Cs2 80.9(14) . . ?
O11 C33 Cs2 50.4(11) . . ?
C33 C34 O12 106.4(18) . . ?
C33 C34 Cs2 76.6(14) . . ?
O12 C34 Cs2 51.4(11) . . ?
C35 O12 C34 112.4(18) . . ?
C35 O12 Cs2 102.5(18) . . ?
C34 O12 Cs2 106.6(14) . . ?
O12 C35 C36 111(2) . . ?
O12 C35 Cs2 55.4(15) . . ?
C36 C35 Cs2 87.5(17) . . ?
N3 C36 C35 112(2) . . ?
N3 C36 Cs2 50.8(15) . . ?
C35 C36 Cs2 69.0(17) . . ?
C39 C37 O13 115(5) . . ?
C39 C37 C38 130(5) . . ?
O13 C37 C38 115(4) . . ?

loop_
_geom_bond_atom_site_label_1
_geom_bond_atom_site_label_2
_geom_bond_distance
_geom_bond_site_symmetry_2
_geom_bond_publ_flag
W1 W3 2.6589(9) . ?
W1 W2 2.6621(11) . ?
W1 W3 2.6642(12) 2_546 ?
W1 W2 2.6651(11) 2_546 ?
W1 I4 2.7866(18) . ?
W1 I1 2.7889(15) . ?
W1 I2 2.7921(18) . ?
W1 I3 2.7922(14) . ?
W1 I5 2.8306(15) . ?
W2 W3 2.6616(10) 2_546 ?
W2 W1 2.6650(11) 2_546 ?
W2 W3 2.6672(13) . ?
W2 I3 2.7861(13) 2_546 ?
W2 I4 2.7907(13) . ?
W2 I2 2.7983(18) 2_546 ?
W2 I1 2.8008(18) . ?
W2 I6 2.8302(18) . ?
W3 W2 2.6617(10) 2_546 ?
W3 W1 2.6643(12) 2_546 ?
W3 I4 2.7854(16) 2_546 ?
W3 I1 2.7899(16) . ?
W3 I3 2.7935(16) 2_546 ?
W3 I2 2.7947(16) . ?
W3 I7 2.8317(17) . ?
I2 W2 2.7982(18) 2_546 ?
I3 W2 2.7861(13) 2_546 ?
I3 W3 2.7935(16) 2_546 ?
I4 W3 2.7855(16) 2_546 ?
I5 Cs1 4.4639(18) 2_455 ?
W4 W6 2.6585(10) 2_545 ?
W4 W5 2.6598(10) 2_545 ?
W4 W5 2.6625(12) . ?
W4 W6 2.6663(13) . ?
W4 I11 2.7873(16) 2_545 ?
W4 I9 2.7913(16) . ?
W4 I10 2.7927(18) . ?
W4 I8 2.7935(18) 2_545 ?
W4 I12 2.8385(15) . ?
W5 W4 2.6600(10) 2_545 ?
W5 W6 2.6603(13) 2_545 ?
W5 W6 2.6619(12) . ?
W5 I8 2.7854(18) . ?
W5 I11 2.7896(14) . ?
W5 I9 2.7901(18) . ?
W5 I10 2.7928(15) . ?
W5 I13 2.8289(17) . ?
W6 W4 2.6585(10) 2_545 ?
W6 W5 2.6603(13) 2_545 ?
W6 I10 2.7794(14) . ?
W6 I9 2.7911(13) 2_545 ?
W6 I8 2.7927(18) . ?
W6 I11 2.7987(17) 2_545 ?
W6 I14 2.8202(19) . ?
I8 W4 2.7935(18) 2_545 ?
I9 W6 2.7910(13) 2_545 ?
I11 W4 2.7874(16) 2_545 ?
I11 W6 2.7987(17) 2_545 ?
Cs1 O3 2.938(15) . ?
Cs1 O2 2.946(17) . ?
Cs1 O5 2.949(18) . ?
Cs1 O1 2.949(17) . ?
Cs1 O6 2.954(17) . ?
Cs1 O4 3.010(17) . ?
Cs1 N2 3.08(2) . ?
Cs1 N1 3.10(2) . ?
Cs1 C2 3.60(2) . ?
Cs1 C17 3.61(3) . ?
Cs1 C4 3.63(3) . ?
Cs1 C5 3.65(3) . ?
N1 C1 1.40(3) . ?
N1 C18 1.48(3) . ?
N1 C12 1.49(3) . ?
C1 C2 1.52(4) . ?
C2 O1 1.41(3) . ?
O1 C3 1.49(3) . ?
C3 C4 1.53(4) . ?
C4 O2 1.36(3) . ?
O2 C5 1.45(3) . ?
C5 C6 1.45(4) . ?
C6 N2 1.50(3) . ?
N2 C13 1.40(4) . ?
N2 C7 1.44(3) . ?
C7 C8 1.45(5) . ?
C8 O3 1.34(4) . ?
O3 C9 1.45(3) . ?
C9 C10 1.47(4) . ?
C10 O4 1.38(2) . ?
O4 C11 1.39(4) . ?
C11 C12 1.62(3) . ?
C13 C14 1.54(4) . ?
C14 O5 1.43(4) . ?
O5 C15 1.45(3) . ?
C15 C16 1.45(5) . ?
C16 O6 1.45(3) . ?
O6 C17 1.38(3) . ?
C17 C18 1.45(4) . ?
Cs2 O11 2.94(2) . ?
Cs2 O9 2.945(18) . ?
Cs2 O7 2.977(16) . ?
Cs2 O8 2.977(18) . ?
Cs2 O10 2.99(2) . ?
Cs2 O12 3.016(17) . ?
Cs2 N4 3.05(2) . ?
Cs2 N3 3.11(3) . ?
Cs2 C35 3.58(4) . ?
Cs2 C26 3.61(3) . ?
Cs2 C29 3.61(3) . ?
Cs2 C28 3.61(3) . ?
N3 C36 1.48(3) . ?
N3 C19 1.50(3) . ?
N3 C30 1.52(3) . ?
C19 C20 1.45(3) . ?
C20 O7 1.43(3) . ?
O7 C21 1.35(3) . ?
C21 C22 1.53(4) . ?
C22 O8 1.40(3) . ?
O8 C23 1.47(4) . ?
C23 C24 1.53(4) . ?
C24 N4 1.49(3) . ?
N4 C31 1.47(4) . ?
N4 C25 1.54(3) . ?
C25 C26 1.54(4) . ?
C26 O9 1.43(4) . ?
O9 C27 1.37(3) . ?
C27 C28 1.49(5) . ?
C28 O10 1.37(4) . ?
O10 C29 1.43(3) . ?
C29 C30 1.56(5) . ?
C31 C32 1.51(4) . ?
C32 O11 1.42(3) . ?
O11 C33 1.45(3) . ?
C33 C34 1.44(4) . ?
C34 O12 1.45(2) . ?
O12 C35 1.38(4) . ?
C35 C36 1.52(4) . ?
O13 C37 1.37(4) . ?
C37 C39 1.27(8) . ?
C37 C38 1.40(7) . ?
